data_7206173
loop_
_publ_author_name
'Dai, Qing'
'Liu, Weimin'
'Zeng, Lintao'
'Lee, Chun-Sing'
'Wu, Jiasheng'
'Wang, Pengfei'

_publ_section_title
;
 Aggregation-induced emission enhancement materials with large red
 shifts and their self-assembled crystal microstructures
;
_journal_issue 14
_journal_name_full CrystEngComm
_journal_page_first 4617
_journal_paper_doi 10.1039/c1ce05035d
_journal_volume 13
_journal_year 2011
_chemical_formula_moiety 'C21 H22 N2 O2'
_chemical_formula_sum 'C21 H22 N2 O2'
_chemical_formula_weight 334.41
_chemical_name_systematic
;
?
;
_space_group_IT_number 14
_symmetry_cell_setting monoclinic
_symmetry_space_group_name_Hall '-P 2ybc'
_symmetry_space_group_name_H-M 'P 1 21/c 1'
_atom_sites_solution_hydrogens geom
_atom_sites_solution_primary direct
_atom_sites_solution_secondary difmap
_audit_creation_method SHELXL-97
_cell_angle_alpha 90.00
_cell_angle_beta 95.66(3)
_cell_angle_gamma 90.00
_cell_formula_units_Z 4
_cell_length_a 9.3916(19)
_cell_length_b 11.835(2)
_cell_length_c 16.208(3)
_cell_measurement_reflns_used 879
_cell_measurement_temperature 173(2)
_cell_measurement_theta_max 27.48
_cell_measurement_theta_min 2.17
_cell_volume 1792.7(6)
_computing_cell_refinement 'Rapid Auto(Rigaku 2001)'
_computing_data_collection 'Rapid Auto(Rigaku 2001)'
_computing_data_reduction 'Rapid Auto(Rigaku 2001)'
_computing_molecular_graphics 'XP in Siemens SHELXTL (Sheldrick, 1994)'
_computing_publication_material 'SHELX97 (Sheldrick, 1997)'
_computing_structure_refinement 'SHELXL-97 (Sheldrick, 1997)'
_computing_structure_solution 'SHELXS-97 (Sheldrick, 1990)'
_diffrn_ambient_temperature 173(2)
_diffrn_measured_fraction_theta_full 0.996
_diffrn_measured_fraction_theta_max 0.996
_diffrn_measurement_device_type 'Rigaku raxis Rapid IP Area Detector'
_diffrn_measurement_method '\w scans at fixed \c = 45\%'
_diffrn_radiation_monochromator graphite
_diffrn_radiation_source 'rotating anode'
_diffrn_radiation_type MoK\a
_diffrn_radiation_wavelength 0.71073
_diffrn_reflns_av_R_equivalents 0.0212
_diffrn_reflns_av_sigmaI/netI 0.0280
_diffrn_reflns_limit_h_max 11
_diffrn_reflns_limit_h_min -11
_diffrn_reflns_limit_k_max 14
_diffrn_reflns_limit_k_min -14
_diffrn_reflns_limit_l_max 19
_diffrn_reflns_limit_l_min -19
_diffrn_reflns_number 6355
_diffrn_reflns_theta_full 25.50
_diffrn_reflns_theta_max 25.50
_diffrn_reflns_theta_min 2.78
_exptl_absorpt_coefficient_mu 0.080
_exptl_absorpt_correction_T_max 0.9602
_exptl_absorpt_correction_T_min 0.9527
_exptl_absorpt_correction_type multi-scan
_exptl_absorpt_process_details 'ABSCOR by T.Higashi 8 March, 1995'
_exptl_crystal_colour red
_exptl_crystal_density_diffrn 1.239
_exptl_crystal_density_method 'not measured'
_exptl_crystal_description block
_exptl_crystal_F_000 712
_exptl_crystal_size_max 0.61
_exptl_crystal_size_mid 0.61
_exptl_crystal_size_min 0.51
_refine_diff_density_max 0.164
_refine_diff_density_min -0.230
_refine_diff_density_rms 0.042
_refine_ls_extinction_method none
_refine_ls_goodness_of_fit_ref 1.099
_refine_ls_hydrogen_treatment constr
_refine_ls_matrix_type full
_refine_ls_number_parameters 226
_refine_ls_number_reflns 3330
_refine_ls_number_restraints 0
_refine_ls_restrained_S_all 1.099
_refine_ls_R_factor_all 0.0598
_refine_ls_R_factor_gt 0.0458
_refine_ls_shift/su_max 0.000
_refine_ls_shift/su_mean 0.000
_refine_ls_structure_factor_coef Fsqd
_refine_ls_weighting_details 'calc w=1/[\s^2^(Fo^2^)+(0.0473P)^2^+0.3604P] where P=(Fo^2^+2Fc^2^)/3'
_refine_ls_weighting_scheme calc
_refine_ls_wR_factor_gt 0.0989
_refine_ls_wR_factor_ref 0.1047
_reflns_number_gt 2806
_reflns_number_total 3330
_reflns_threshold_expression >2sigma(I)
_cod_data_source_file c1ce05035d.txt
_cod_data_source_block b
_cod_original_sg_symbol_H-M P2(1)/c
_cod_database_code 7206173

loop_
_symmetry_equiv_pos_as_xyz
'x, y, z'
'-x, y+1/2, -z+1/2'
'-x, -y, -z'
'x, -y-1/2, z-1/2'

loop_
_atom_site_label
_atom_site_type_symbol
_atom_site_fract_x
_atom_site_fract_y
_atom_site_fract_z
_atom_site_U_iso_or_equiv
_atom_site_adp_type
_atom_site_occupancy
_atom_site_symmetry_multiplicity
_atom_site_calc_flag
_atom_site_refinement_flags
_atom_site_disorder_assembly
_atom_site_disorder_group
O1 O 0.26400(12) 0.10507(8) 0.05065(6) 0.0368(3) Uani 1 1 d . . .
O2 O -0.15073(13) 0.31219(11) -0.20664(7) 0.0523(3) Uani 1 1 d . . .
N1 N 0.33634(13) -0.29363(10) 0.01042(7) 0.0331(3) Uani 1 1 d . . .
N2 N -0.14601(16) 0.02746(14) -0.26209(9) 0.0522(4) Uani 1 1 d . . .
C1 C 0.27696(15) -0.19347(12) -0.01417(9) 0.0291(3) Uani 1 1 d . . .
C2 C 0.30689(15) -0.09347(12) 0.03205(9) 0.0295(3) Uani 1 1 d . . .
H2A H 0.3726 -0.0957 0.0805 0.035 Uiso 1 1 calc R . .
C3 C 0.24206(15) 0.00687(12) 0.00775(9) 0.0288(3) Uani 1 1 d . . .
C4 C 0.14514(15) 0.01636(13) -0.06535(9) 0.0295(3) Uani 1 1 d . . .
C5 C 0.12075(16) -0.08407(13) -0.11131(9) 0.0333(3) Uani 1 1 d . . .
H5A H 0.0582 -0.0814 -0.1610 0.040 Uiso 1 1 calc R . .
C6 C 0.18212(16) -0.18420(13) -0.08812(9) 0.0333(3) Uani 1 1 d . . .
H6A H 0.1616 -0.2492 -0.1216 0.040 Uiso 1 1 calc R . .
C7 C 0.30906(17) -0.39709(13) -0.03830(10) 0.0368(4) Uani 1 1 d . . .
H7A H 0.3917 -0.4487 -0.0273 0.044 Uiso 1 1 calc R . .
H7B H 0.3005 -0.3777 -0.0980 0.044 Uiso 1 1 calc R . .
C8 C 0.1743(2) -0.45767(15) -0.01867(11) 0.0481(4) Uani 1 1 d . . .
H8A H 0.1614 -0.5262 -0.0526 0.072 Uiso 1 1 calc R . .
H8B H 0.0917 -0.4078 -0.0309 0.072 Uiso 1 1 calc R . .
H8C H 0.1827 -0.4783 0.0402 0.072 Uiso 1 1 calc R . .
C9 C 0.42554(17) -0.30724(13) 0.08940(9) 0.0348(4) Uani 1 1 d . . .
H9A H 0.4170 -0.3860 0.1089 0.042 Uiso 1 1 calc R . .
H9B H 0.3891 -0.2567 0.1312 0.042 Uiso 1 1 calc R . .
C10 C 0.58232(17) -0.28079(16) 0.08311(11) 0.0463(4) Uani 1 1 d . . .
H10A H 0.6364 -0.2914 0.1374 0.069 Uiso 1 1 calc R . .
H10B H 0.5919 -0.2023 0.0652 0.069 Uiso 1 1 calc R . .
H10C H 0.6198 -0.3315 0.0427 0.069 Uiso 1 1 calc R . .
C11 C 0.36384(16) 0.10752(12) 0.12329(9) 0.0319(3) Uani 1 1 d . . .
H11A H 0.4611 0.0888 0.1088 0.038 Uiso 1 1 calc R . .
H11B H 0.3363 0.0516 0.1643 0.038 Uiso 1 1 calc R . .
C12 C 0.36170(15) 0.22447(12) 0.15876(8) 0.0277(3) Uani 1 1 d . . .
C13 C 0.48775(16) 0.27454(13) 0.19130(9) 0.0324(3) Uani 1 1 d . . .
H13A H 0.5757 0.2351 0.1903 0.039 Uiso 1 1 calc R . .
C14 C 0.48681(18) 0.38170(14) 0.22536(10) 0.0401(4) Uani 1 1 d . . .
H14A H 0.5742 0.4153 0.2476 0.048 Uiso 1 1 calc R . .
C15 C 0.36015(18) 0.44035(14) 0.22741(9) 0.0400(4) Uani 1 1 d . . .
H15A H 0.3600 0.5139 0.2509 0.048 Uiso 1 1 calc R . .
C16 C 0.23417(18) 0.39108(14) 0.19496(10) 0.0416(4) Uani 1 1 d . . .
H16A H 0.1466 0.4310 0.1958 0.050 Uiso 1 1 calc R . .
C17 C 0.23431(17) 0.28373(14) 0.16114(10) 0.0385(4) Uani 1 1 d . . .
H17A H 0.1466 0.2502 0.1394 0.046 Uiso 1 1 calc R . .
C18 C 0.08283(15) 0.12241(13) -0.08690(9) 0.0316(3) Uani 1 1 d . . .
H18A H 0.1161 0.1821 -0.0508 0.038 Uiso 1 1 calc R . .
C19 C -0.01660(15) 0.15554(14) -0.15000(9) 0.0334(4) Uani 1 1 d . . .
C20 C -0.05978(17) 0.27300(15) -0.15616(10) 0.0413(4) Uani 1 1 d . . .
H20A H -0.0127 0.3240 -0.1172 0.050 Uiso 1 1 calc R . .
C21 C -0.08674(16) 0.08226(15) -0.21142(10) 0.0374(4) Uani 1 1 d . . .

loop_
_atom_site_aniso_label
_atom_site_aniso_U_11
_atom_site_aniso_U_22
_atom_site_aniso_U_33
_atom_site_aniso_U_23
_atom_site_aniso_U_13
_atom_site_aniso_U_12
O1 0.0488(6) 0.0259(6) 0.0320(6) -0.0020(4) -0.0145(5) 0.0011(5)
O2 0.0489(7) 0.0617(8) 0.0451(7) 0.0140(6) -0.0015(6) 0.0189(6)
N1 0.0385(7) 0.0268(7) 0.0329(7) -0.0023(5) -0.0023(5) -0.0026(5)
N2 0.0419(8) 0.0661(11) 0.0450(8) -0.0037(8) -0.0132(7) 0.0000(8)
C1 0.0290(7) 0.0294(8) 0.0289(7) -0.0006(6) 0.0036(6) -0.0044(6)
C2 0.0311(7) 0.0302(8) 0.0260(7) 0.0005(6) -0.0029(6) -0.0043(6)
C3 0.0319(8) 0.0281(8) 0.0258(7) -0.0018(6) -0.0005(6) -0.0052(6)
C4 0.0286(7) 0.0325(8) 0.0268(7) 0.0002(6) -0.0004(6) -0.0023(6)
C5 0.0321(8) 0.0392(9) 0.0269(7) -0.0027(6) -0.0048(6) -0.0026(7)
C6 0.0360(8) 0.0325(9) 0.0302(7) -0.0077(6) -0.0025(6) -0.0041(7)
C7 0.0421(9) 0.0272(8) 0.0407(9) -0.0053(7) 0.0011(7) -0.0007(7)
C8 0.0559(11) 0.0372(10) 0.0513(10) -0.0057(8) 0.0049(8) -0.0140(8)
C9 0.0410(8) 0.0277(8) 0.0343(8) 0.0043(6) -0.0031(6) -0.0015(7)
C10 0.0387(9) 0.0507(11) 0.0484(10) 0.0012(8) -0.0012(8) 0.0011(8)
C11 0.0362(8) 0.0279(8) 0.0289(7) 0.0001(6) -0.0101(6) -0.0012(6)
C12 0.0329(8) 0.0272(8) 0.0222(7) 0.0022(6) -0.0015(6) -0.0024(6)
C13 0.0328(8) 0.0344(8) 0.0290(7) -0.0020(6) -0.0015(6) -0.0007(6)
C14 0.0423(9) 0.0383(9) 0.0386(9) -0.0083(7) -0.0025(7) -0.0098(7)
C15 0.0589(11) 0.0285(9) 0.0330(8) -0.0050(7) 0.0063(7) -0.0029(8)
C16 0.0421(9) 0.0370(9) 0.0464(9) 0.0000(7) 0.0081(7) 0.0080(8)
C17 0.0313(8) 0.0377(9) 0.0452(9) -0.0017(7) -0.0023(7) -0.0040(7)
C18 0.0288(7) 0.0370(9) 0.0288(7) -0.0021(6) 0.0013(6) -0.0022(6)
C19 0.0281(7) 0.0428(9) 0.0290(7) 0.0012(7) 0.0015(6) 0.0013(7)
C20 0.0389(9) 0.0482(10) 0.0365(8) 0.0036(8) 0.0015(7) 0.0075(8)
C21 0.0270(8) 0.0507(10) 0.0334(8) 0.0052(7) -0.0023(6) 0.0047(7)

loop_
_atom_type_symbol
_atom_type_description
_atom_type_scat_dispersion_real
_atom_type_scat_dispersion_imag
_atom_type_scat_source
C C 0.0033 0.0016 'International Tables Vol C Tables 4.2.6.8 and 6.1.1.4'
H H 0.0000 0.0000 'International Tables Vol C Tables 4.2.6.8 and 6.1.1.4'
N N 0.0061 0.0033 'International Tables Vol C Tables 4.2.6.8 and 6.1.1.4'
O O 0.0106 0.0060 'International Tables Vol C Tables 4.2.6.8 and 6.1.1.4'

loop_
_geom_angle_atom_site_label_1
_geom_angle_atom_site_label_2
_geom_angle_atom_site_label_3
_geom_angle
_geom_angle_site_symmetry_1
_geom_angle_site_symmetry_3
_geom_angle_publ_flag
C3 O1 C11 119.47(11) . . ?
C1 N1 C7 121.87(12) . . ?
C1 N1 C9 122.42(12) . . ?
C7 N1 C9 115.63(12) . . ?
N1 C1 C2 121.50(13) . . ?
N1 C1 C6 121.36(13) . . ?
C2 C1 C6 117.14(13) . . ?
C3 C2 C1 120.80(13) . . ?
C3 C2 H2A 119.6 . . ?
C1 C2 H2A 119.6 . . ?
O1 C3 C2 123.47(12) . . ?
O1 C3 C4 114.19(13) . . ?
C2 C3 C4 122.33(13) . . ?
C5 C4 C18 125.19(13) . . ?
C5 C4 C3 115.47(13) . . ?
C18 C4 C3 119.34(13) . . ?
C6 C5 C4 123.27(13) . . ?
C6 C5 H5A 118.4 . . ?
C4 C5 H5A 118.4 . . ?
C5 C6 C1 120.94(14) . . ?
C5 C6 H6A 119.5 . . ?
C1 C6 H6A 119.5 . . ?
N1 C7 C8 112.78(13) . . ?
N1 C7 H7A 109.0 . . ?
C8 C7 H7A 109.0 . . ?
N1 C7 H7B 109.0 . . ?
C8 C7 H7B 109.0 . . ?
H7A C7 H7B 107.8 . . ?
C7 C8 H8A 109.5 . . ?
C7 C8 H8B 109.5 . . ?
H8A C8 H8B 109.5 . . ?
C7 C8 H8C 109.5 . . ?
H8A C8 H8C 109.5 . . ?
H8B C8 H8C 109.5 . . ?
N1 C9 C10 113.12(13) . . ?
N1 C9 H9A 109.0 . . ?
C10 C9 H9A 109.0 . . ?
N1 C9 H9B 109.0 . . ?
C10 C9 H9B 109.0 . . ?
H9A C9 H9B 107.8 . . ?
C9 C10 H10A 109.5 . . ?
C9 C10 H10B 109.5 . . ?
H10A C10 H10B 109.5 . . ?
C9 C10 H10C 109.5 . . ?
H10A C10 H10C 109.5 . . ?
H10B C10 H10C 109.5 . . ?
O1 C11 C12 107.55(11) . . ?
O1 C11 H11A 110.2 . . ?
C12 C11 H11A 110.2 . . ?
O1 C11 H11B 110.2 . . ?
C12 C11 H11B 110.2 . . ?
H11A C11 H11B 108.5 . . ?
C13 C12 C17 118.71(14) . . ?
C13 C12 C11 119.93(13) . . ?
C17 C12 C11 121.35(13) . . ?
C12 C13 C14 120.44(15) . . ?
C12 C13 H13A 119.8 . . ?
C14 C13 H13A 119.8 . . ?
C15 C14 C13 120.66(15) . . ?
C15 C14 H14A 119.7 . . ?
C13 C14 H14A 119.7 . . ?
C16 C15 C14 119.22(15) . . ?
C16 C15 H15A 120.4 . . ?
C14 C15 H15A 120.4 . . ?
C15 C16 C17 120.40(15) . . ?
C15 C16 H16A 119.8 . . ?
C17 C16 H16A 119.8 . . ?
C16 C17 C12 120.57(15) . . ?
C16 C17 H17A 119.7 . . ?
C12 C17 H17A 119.7 . . ?
C19 C18 C4 132.25(14) . . ?
C19 C18 H18A 113.9 . . ?
C4 C18 H18A 113.9 . . ?
C18 C19 C21 125.31(15) . . ?
C18 C19 C20 119.39(14) . . ?
C21 C19 C20 115.28(14) . . ?
O2 C20 C19 125.88(16) . . ?
O2 C20 H20A 117.1 . . ?
C19 C20 H20A 117.1 . . ?
N2 C21 C19 177.09(18) . . ?

loop_
_geom_bond_atom_site_label_1
_geom_bond_atom_site_label_2
_geom_bond_distance
_geom_bond_site_symmetry_2
_geom_bond_publ_flag
O1 C3 1.3596(17) . ?
O1 C11 1.4312(17) . ?
O2 C20 1.2150(19) . ?
N1 C1 1.3531(19) . ?
N1 C7 1.4658(19) . ?
N1 C9 1.4679(19) . ?
N2 C21 1.147(2) . ?
C1 C2 1.414(2) . ?
C1 C6 1.425(2) . ?
C2 C3 1.374(2) . ?
C2 H2A 0.9500 . ?
C3 C4 1.426(2) . ?
C4 C5 1.409(2) . ?
C4 C18 1.414(2) . ?
C5 C6 1.355(2) . ?
C5 H5A 0.9500 . ?
C6 H6A 0.9500 . ?
C7 C8 1.515(2) . ?
C7 H7A 0.9900 . ?
C7 H7B 0.9900 . ?
C8 H8A 0.9800 . ?
C8 H8B 0.9800 . ?
C8 H8C 0.9800 . ?
C9 C10 1.519(2) . ?
C9 H9A 0.9900 . ?
C9 H9B 0.9900 . ?
C10 H10A 0.9800 . ?
C10 H10B 0.9800 . ?
C10 H10C 0.9800 . ?
C11 C12 1.500(2) . ?
C11 H11A 0.9900 . ?
C11 H11B 0.9900 . ?
C12 C13 1.381(2) . ?
C12 C17 1.391(2) . ?
C13 C14 1.384(2) . ?
C13 H13A 0.9500 . ?
C14 C15 1.380(2) . ?
C14 H14A 0.9500 . ?
C15 C16 1.376(2) . ?
C15 H15A 0.9500 . ?
C16 C17 1.384(2) . ?
C16 H16A 0.9500 . ?
C17 H17A 0.9500 . ?
C18 C19 1.372(2) . ?
C18 H18A 0.9500 . ?
C19 C21 1.431(2) . ?
C19 C20 1.449(2) . ?
C20 H20A 0.9500 . ?

loop_
_geom_torsion_atom_site_label_1
_geom_torsion_atom_site_label_2
_geom_torsion_atom_site_label_3
_geom_torsion_atom_site_label_4
_geom_torsion
_geom_torsion_site_symmetry_1
_geom_torsion_site_symmetry_2
_geom_torsion_site_symmetry_3
_geom_torsion_site_symmetry_4
_geom_torsion_publ_flag
C7 N1 C1 C2 -178.27(13) . . . . ?
C9 N1 C1 C2 5.1(2) . . . . ?
C7 N1 C1 C6 1.4(2) . . . . ?
C9 N1 C1 C6 -175.24(13) . . . . ?
N1 C1 C2 C3 -177.81(13) . . . . ?
C6 C1 C2 C3 2.5(2) . . . . ?
C11 O1 C3 C2 2.7(2) . . . . ?
C11 O1 C3 C4 -177.34(12) . . . . ?
C1 C2 C3 O1 178.43(13) . . . . ?
C1 C2 C3 C4 -1.5(2) . . . . ?
O1 C3 C4 C5 179.74(12) . . . . ?
C2 C3 C4 C5 -0.3(2) . . . . ?
O1 C3 C4 C18 0.36(19) . . . . ?
C2 C3 C4 C18 -179.67(14) . . . . ?
C18 C4 C5 C6 -179.59(14) . . . . ?
C3 C4 C5 C6 1.1(2) . . . . ?
C4 C5 C6 C1 0.0(2) . . . . ?
N1 C1 C6 C5 178.55(14) . . . . ?
C2 C1 C6 C5 -1.8(2) . . . . ?
C1 N1 C7 C8 -85.87(18) . . . . ?
C9 N1 C7 C8 90.96(17) . . . . ?
C1 N1 C9 C10 -87.29(17) . . . . ?
C7 N1 C9 C10 95.90(16) . . . . ?
C3 O1 C11 C12 -178.03(12) . . . . ?
O1 C11 C12 C13 -140.73(13) . . . . ?
O1 C11 C12 C17 40.48(18) . . . . ?
C17 C12 C13 C14 -0.2(2) . . . . ?
C11 C12 C13 C14 -178.98(14) . . . . ?
C12 C13 C14 C15 0.0(2) . . . . ?
C13 C14 C15 C16 -0.1(2) . . . . ?
C14 C15 C16 C17 0.4(2) . . . . ?
C15 C16 C17 C12 -0.6(2) . . . . ?
C13 C12 C17 C16 0.4(2) . . . . ?
C11 C12 C17 C16 179.25(14) . . . . ?
C5 C4 C18 C19 4.0(3) . . . . ?
C3 C4 C18 C19 -176.69(15) . . . . ?
C4 C18 C19 C21 1.8(3) . . . . ?
C4 C18 C19 C20 -179.76(15) . . . . ?
C18 C19 C20 O2 -176.65(16) . . . . ?
C21 C19 C20 O2 1.9(2) . . . . ?
C18 C19 C21 N2 -180(100) . . . . ?
C20 C19 C21 N2 2(4) . . . . ?

loop_
_cod_related_entry_id
_cod_related_entry_database
_cod_related_entry_code
1 ChemSpider 29436165
